data_2217660
loop_
_publ_author_name
'Hartung, Jens'
'Bachmann, Janina'
'Svoboda, Ingrid'
'Fuess, Hartmut'

_publ_section_title Poly[aqua[\m-4-(4-chlorophenyl)-2-thioxo-2,3-dihydrothiazol-3-olato]sodium(I)]
_journal_coeditor_code SJ2452
_journal_issue 2
_journal_name_full 'Acta Crystallographica Section E'
_journal_page_first m299
_journal_page_last m299
_journal_paper_doi 10.1107/S1600536807067736
_journal_volume 64
_journal_year 2008
_chemical_formula_iupac '[Na (C9 H5 Cl N O S2) (H2 O)]'
_chemical_formula_moiety 'C9 H7 Cl N Na O2 S2'
_chemical_formula_sum 'C9 H7 Cl N Na O2 S2'
_chemical_formula_weight 283.72
_chemical_name_systematic
;
poly[aqua[\m-4-(4-chlorophenyl)-2-thioxo-2,3-dihydrothiazol-\
3-olato]sodium(I)]
;
_space_group_IT_number 29
_symmetry_cell_setting orthorhombic
_symmetry_space_group_name_Hall 'P 2c -2ac'
_symmetry_space_group_name_H-M 'P c a 21'
_atom_sites_solution_hydrogens geom
_atom_sites_solution_primary direct
_atom_sites_solution_secondary difmap
_audit_creation_method SHELXL-97
_cell_angle_alpha 90.00
_cell_angle_beta 90.00
_cell_angle_gamma 90.00
_cell_formula_units_Z 4
_cell_length_a 39.264(5)
_cell_length_b 4.1680(10)
_cell_length_c 7.0970(10)
_cell_measurement_reflns_used 1313
_cell_measurement_temperature 300(2)
_cell_measurement_theta_max 23.064
_cell_measurement_theta_min 2.122
_cell_volume 1161.4(4)
_computing_cell_refinement
;
CrysAlis RED (Oxford Diffraction, 2007)
;
_computing_data_collection
;
CrysAlis CCD (Oxford Diffraction, 2007)
;
_computing_data_reduction
;
CrysAlis RED (Oxford Diffraction, 2007)
;
_computing_molecular_graphics
;
PLATON (Spek, 2003) and ORTEP-3 (Farrugia, 1997)
;
_computing_publication_material 'SHELXL97 (Sheldrick, 1997)'
_computing_structure_refinement 'SHELXL97 (Sheldrick, 1997)'
_computing_structure_solution 'SHELXS97 (Sheldrick, 1997'
_diffrn_ambient_temperature 300(2)
_diffrn_detector_area_resol_mean 8.4012
_diffrn_measured_fraction_theta_full 0.991
_diffrn_measured_fraction_theta_max 0.991
_diffrn_measurement_device_type
;
Oxford Diffraction Xcalibur with Sapphire CCD detector
;
_diffrn_measurement_method
;
Rotation method data acquisition using \w and \f
;
_diffrn_radiation_monochromator graphite
_diffrn_radiation_source 'Enhance (Mo) X-ray Source'
_diffrn_radiation_type MoK\a
_diffrn_radiation_wavelength 0.71073
_diffrn_reflns_av_R_equivalents 0.0363
_diffrn_reflns_av_sigmaI/netI 0.0572
_diffrn_reflns_limit_h_max 48
_diffrn_reflns_limit_h_min -47
_diffrn_reflns_limit_k_max 5
_diffrn_reflns_limit_k_min -2
_diffrn_reflns_limit_l_max 8
_diffrn_reflns_limit_l_min -8
_diffrn_reflns_number 5052
_diffrn_reflns_theta_full 26.37
_diffrn_reflns_theta_max 26.37
_diffrn_reflns_theta_min 3.05
_diffrn_standards_decay_% 0
_exptl_absorpt_coefficient_mu 0.706
_exptl_absorpt_correction_T_max 0.9860
_exptl_absorpt_correction_T_min 0.6766
_exptl_absorpt_correction_type multi-scan
_exptl_absorpt_process_details
;
(CrysAlis RED; Oxford Diffraction, 2007)
;
_exptl_crystal_colour 'light yellow'
_exptl_crystal_density_diffrn 1.623
_exptl_crystal_density_method 'not measured'
_exptl_crystal_description prism
_exptl_crystal_F_000 576
_exptl_crystal_size_max 0.60
_exptl_crystal_size_mid 0.28
_exptl_crystal_size_min 0.02
_refine_diff_density_max 0.605
_refine_diff_density_min -0.833
_refine_ls_abs_structure_details 'Flack (1983), 1009 Friedel pairs'
_refine_ls_abs_structure_Flack 0.1(2)
_refine_ls_extinction_method none
_refine_ls_goodness_of_fit_ref 1.200
_refine_ls_hydrogen_treatment mixed
_refine_ls_matrix_type full
_refine_ls_number_parameters 151
_refine_ls_number_reflns 2288
_refine_ls_number_restraints 10
_refine_ls_restrained_S_all 1.200
_refine_ls_R_factor_all 0.0954
_refine_ls_R_factor_gt 0.0805
_refine_ls_shift/su_max 0.069
_refine_ls_shift/su_mean 0.010
_refine_ls_structure_factor_coef Fsqd
_refine_ls_weighting_details 'calc w=1/[\s^2^(Fo^2^)+10.6487P] where P=(Fo^2^+2Fc^2^)/3'
_refine_ls_weighting_scheme calc
_refine_ls_wR_factor_gt 0.1679
_refine_ls_wR_factor_ref 0.1729
_reflns_number_gt 1860
_reflns_number_total 2288
_reflns_threshold_expression I>2\s(I)
_cod_data_source_file sj2452.cif
_cod_data_source_block I
_cod_depositor_comments
;
The following automatic conversions were performed:
'_symmetry_cell_setting' value 'Orthorhombic' changed to 'orthorhombic'
according to '/home/saulius/struct/CIF-dictionaries/cif_core.dic'
dictionary named 'cif_core.dic' version 2.4.1 from 2010-06-29.

Automatic conversion script
Id: cif_fix_enum 1527 2010-12-29 10:47:43Z saulius 

The following automatic conversions were performed:

'_symmetry_cell_setting' value 'Orthorhombic' changed to
'orthorhombic' according to
/home/saulius/struct/CIF-dictionaries/cif_core.dic dictionary named
'cif_core.dic' version 2.4.1 from 2010-06-29.

Automatic conversion script
Id: cif_fix_values 1715 2011-07-08 13:25:40Z adriana 
;
_cod_database_code 2217660
_cod_database_fobs_code 2217660

loop_
_symmetry_equiv_pos_as_xyz
'x, y, z'
'-x, -y, z+1/2'
'-x+1/2, y, z+1/2'
'x+1/2, -y, z'

loop_
_atom_site_type_symbol
_atom_site_label
_atom_site_fract_x
_atom_site_fract_y
_atom_site_fract_z
_atom_site_U_iso_or_equiv
_atom_site_adp_type
_atom_site_calc_flag
_atom_site_refinement_flags
_atom_site_occupancy
C C2 -0.1784(2) -0.0666(19) 0.0522(12) 0.0262(19) Uani d . 1
C C4 -0.1251(2) 0.049(2) 0.1720(12) 0.028(2) Uani d U 1
C C5 -0.1183(3) 0.058(3) -0.0110(13) 0.049(3) Uani d . 1
H H5 -0.0969 0.1047 -0.0602 0.059 Uiso calc R 1
C C6 -0.1010(2) 0.136(2) 0.3269(12) 0.030(2) Uani d . 1
C C7 -0.0672(2) 0.018(3) 0.3149(14) 0.041(3) Uani d . 1
H H7 -0.0608 -0.1245 0.2202 0.049 Uiso calc R 1
C C8 -0.0438(2) 0.122(3) 0.4503(16) 0.043(3) Uani d . 1
H H8 -0.0211 0.0592 0.4419 0.051 Uiso calc R 1
C C9 -0.0540(2) 0.314(3) 0.5942(14) 0.038(3) Uani d . 1
C C10 -0.0872(2) 0.429(2) 0.6068(15) 0.037(2) Uani d . 1
H H10 -0.0936 0.5677 0.7031 0.044 Uiso calc R 1
C C11 -0.1107(2) 0.330(2) 0.4701(12) 0.030(2) Uani d . 1
H H11 -0.1332 0.3973 0.4781 0.036 Uiso calc R 1
N N3 -0.15955(17) -0.031(2) 0.2072(9) 0.0271(18) Uani d . 1
O O1 -0.17113(14) -0.0646(14) 0.3820(7) 0.0230(13) Uani d . 1
O O2 -0.28942(14) 0.4205(16) -0.0027(9) 0.0314(15) Uani d D 1
H H2A -0.302(2) 0.266(16) -0.047(12) 0.038 Uiso d D 1
H H2B -0.299(2) 0.587(15) -0.058(12) 0.038 Uiso d D 1
S S1 -0.15330(7) -0.0274(8) -0.1467(3) 0.0431(7) Uani d . 1
S S2 -0.22082(5) -0.1443(5) 0.0407(3) 0.0271(4) Uani d . 1
Cl Cl1 -0.02523(8) 0.4352(8) 0.7662(5) 0.0758(11) Uani d . 1
Na Na1 -0.25584(8) 0.3625(9) 0.2703(5) 0.0320(8) Uani d . 1

loop_
_atom_site_aniso_label
_atom_site_aniso_U_11
_atom_site_aniso_U_22
_atom_site_aniso_U_33
_atom_site_aniso_U_12
_atom_site_aniso_U_13
_atom_site_aniso_U_23
C2 0.034(4) 0.021(5) 0.023(4) -0.004(3) 0.002(4) 0.015(5)
C4 0.030(4) 0.022(5) 0.033(5) -0.001(4) 0.006(3) 0.024(4)
C5 0.042(6) 0.076(9) 0.031(5) -0.010(6) 0.009(4) -0.007(6)
C6 0.030(4) 0.023(5) 0.037(5) -0.004(4) -0.001(4) -0.002(4)
C7 0.037(5) 0.041(6) 0.045(7) -0.004(5) 0.003(4) -0.005(5)
C8 0.027(5) 0.034(6) 0.067(7) -0.005(5) -0.005(5) 0.010(6)
C9 0.033(5) 0.032(6) 0.050(7) -0.008(5) -0.016(4) 0.022(5)
C10 0.044(6) 0.028(6) 0.039(5) -0.004(5) -0.003(4) -0.003(4)
C11 0.031(5) 0.024(5) 0.034(5) -0.002(4) 0.002(4) 0.000(4)
N3 0.021(3) 0.035(5) 0.026(4) 0.006(3) 0.001(3) 0.007(4)
O1 0.032(3) 0.018(3) 0.018(3) -0.002(3) 0.006(2) 0.000(3)
O2 0.025(3) 0.032(4) 0.037(4) 0.005(3) -0.008(3) 0.003(3)
S1 0.0447(14) 0.0600(19) 0.0245(11) -0.0061(14) 0.0058(11) 0.0009(15)
S2 0.0295(10) 0.0234(10) 0.0283(10) -0.0021(9) -0.0025(10) 0.0016(12)
Cl1 0.070(2) 0.061(2) 0.097(3) -0.0061(17) -0.048(2) -0.006(2)
Na1 0.037(2) 0.0337(18) 0.0253(17) 0.0020(17) -0.0014(16) 0.0000(19)

loop_
_atom_type_symbol
_atom_type_description
_atom_type_scat_dispersion_real
_atom_type_scat_dispersion_imag
_atom_type_scat_source
C C 0.0033 0.0016 'International Tables Vol C Tables 4.2.6.8 and 6.1.1.4'
H H 0.0000 0.0000 'International Tables Vol C Tables 4.2.6.8 and 6.1.1.4'
N N 0.0061 0.0033 'International Tables Vol C Tables 4.2.6.8 and 6.1.1.4'
O O 0.0106 0.0060 'International Tables Vol C Tables 4.2.6.8 and 6.1.1.4'
S S 0.1246 0.1234 'International Tables Vol C Tables 4.2.6.8 and 6.1.1.4'
Cl Cl 0.1484 0.1585 'International Tables Vol C Tables 4.2.6.8 and 6.1.1.4'
Na Na 0.0362 0.0249 'International Tables Vol C Tables 4.2.6.8 and 6.1.1.4'

loop_
_geom_angle_atom_site_label_1
_geom_angle_atom_site_label_2
_geom_angle_atom_site_label_3
_geom_angle_site_symmetry_1
_geom_angle_site_symmetry_3
_geom_angle
N3 C2 S2 . . 127.2(6)
N3 C2 S1 . . 110.3(6)
S2 C2 S1 . . 122.5(5)
C5 C4 N3 . . 111.8(9)
C5 C4 C6 . . 125.8(8)
N3 C4 C6 . . 122.1(7)
C4 C5 S1 . . 112.5(8)
C4 C5 H5 . . 123.8
S1 C5 H5 . . 123.8
C11 C6 C7 . . 121.1(8)
C11 C6 C4 . . 121.3(8)
C7 C6 C4 . . 117.6(8)
C8 C7 C6 . . 117.7(9)
C8 C7 H7 . . 121.2
C6 C7 H7 . . 121.2
C9 C8 C7 . . 120.4(9)
C9 C8 H8 . . 119.8
C7 C8 H8 . . 119.8
C8 C9 C10 . . 121.9(9)
C8 C9 Cl1 . . 120.4(8)
C10 C9 Cl1 . . 117.7(9)
C9 C10 C11 . . 118.1(10)
C9 C10 H10 . . 120.9
C11 C10 H10 . . 120.9
C6 C11 C10 . . 120.7(9)
C6 C11 H11 . . 119.6
C10 C11 H11 . . 119.7
O1 N3 C2 . . 124.6(7)
O1 N3 C4 . . 121.1(6)
C2 N3 C4 . . 114.2(7)
Na1 O2 Na1 . 3_454 97.3(2)
Na1 O2 H2A . . 123(6)
Na1 O2 H2A 3_454 . 97(6)
Na1 O2 H2B . . 134(6)
Na1 O2 H2B 3_454 . 96(6)
H2A O2 H2B . . 100(6)
C5 S1 C2 . . 91.0(4)
C2 S2 Na1 . 3_444 117.9(3)
C2 S2 Na1 . 1_545 124.2(3)
Na1 S2 Na1 3_444 1_545 74.38(9)
C2 S2 Na1 . 3_454 101.3(3)
Na1 S2 Na1 3_444 3_454 88.82(11)
Na1 S2 Na1 1_545 3_454 134.38(7)
C2 S2 Na1 . . 106.8(3)
Na1 S2 Na1 3_444 . 134.38(7)
Na1 S2 Na1 1_545 . 88.70(11)
Na1 S2 Na1 3_454 . 73.23(9)
O2 Na1 O2 . 3_455 162.1(3)
O2 Na1 S2 . 3_465 106.8(2)
O2 Na1 S2 3_455 3_465 74.03(18)
O2 Na1 S2 . 1_565 74.71(19)
O2 Na1 S2 3_455 1_565 87.46(18)
S2 Na1 S2 3_465 1_565 91.06(13)
O2 Na1 S2 . 3_455 115.3(2)
O2 Na1 S2 3_455 3_455 82.42(17)
S2 Na1 S2 3_465 3_455 88.82(11)
S2 Na1 S2 1_565 3_455 169.51(13)
O2 Na1 S2 . . 83.24(19)
O2 Na1 S2 3_455 . 95.48(18)
S2 Na1 S2 3_465 . 169.51(13)
S2 Na1 S2 1_565 . 88.70(11)
S2 Na1 S2 3_455 . 89.52(12)
O2 Na1 Na1 . 3_454 41.94(16)
O2 Na1 Na1 3_455 3_454 124.6(2)
S2 Na1 Na1 3_465 3_454 133.11(9)
S2 Na1 Na1 1_565 3_454 52.77(9)
S2 Na1 Na1 3_455 3_454 132.39(9)
S2 Na1 Na1 . 3_454 53.34(9)
O2 Na1 Na1 . 3_455 152.5(2)
O2 Na1 Na1 3_455 3_455 40.77(15)
S2 Na1 Na1 3_465 3_455 52.85(8)
S2 Na1 Na1 1_565 3_455 119.08(11)
S2 Na1 Na1 3_455 3_455 53.43(8)
S2 Na1 Na1 . 3_455 118.65(11)
Na1 Na1 Na1 3_454 3_455 165.3(2)
O2 Na1 Na1 . 1_565 84.11(18)
O2 Na1 Na1 3_455 1_565 84.24(18)
S2 Na1 Na1 3_465 1_565 45.98(8)
S2 Na1 Na1 1_565 1_565 46.04(8)
S2 Na1 Na1 3_455 1_565 134.80(8)
S2 Na1 Na1 . 1_565 134.74(8)
Na1 Na1 Na1 3_454 1_565 90.0
Na1 Na1 Na1 3_455 1_565 90.0
O2 Na1 Na1 . 1_545 95.89(18)
O2 Na1 Na1 3_455 1_545 95.76(18)
S2 Na1 Na1 3_465 1_545 134.02(8)
S2 Na1 Na1 1_565 1_545 133.96(8)
S2 Na1 Na1 3_455 1_545 45.20(8)
S2 Na1 Na1 . 1_545 45.26(8)
Na1 Na1 Na1 3_454 1_545 90.0
Na1 Na1 Na1 3_455 1_545 90.0
Na1 Na1 Na1 1_565 1_545 180.0000(10)

loop_
_geom_bond_atom_site_label_1
_geom_bond_atom_site_label_2
_geom_bond_site_symmetry_2
_geom_bond_distance
C2 N3 . 1.334(10)
C2 S2 . 1.699(8)
C2 S1 . 1.729(9)
C4 C5 . 1.326(13)
C4 N3 . 1.415(10)
C4 C6 . 1.495(12)
C5 S1 . 1.716(10)
C5 H5 . 0.9300
C6 C11 . 1.352(12)
C6 C7 . 1.420(12)
C7 C8 . 1.398(13)
C7 H7 . 0.9300
C8 C9 . 1.359(14)
C8 H8 . 0.9300
C9 C10 . 1.389(13)
C9 Cl1 . 1.738(9)
C10 C11 . 1.402(12)
C10 H10 . 0.9300
C11 H11 . 0.9300
N3 O1 . 1.329(8)
O2 Na1 . 2.356(7)
O2 Na1 3_454 2.411(7)
O2 H2A . 0.88(5)
O2 H2B . 0.89(5)
S2 Na1 3_444 2.958(4)
S2 Na1 1_545 2.961(4)
S2 Na1 3_454 2.998(4)
S2 Na1 . 3.001(4)
Na1 O2 3_455 2.411(7)
Na1 S2 3_465 2.958(4)
Na1 S2 1_565 2.961(4)
Na1 S2 3_455 2.998(4)
Na1 Na1 3_454 3.5780(10)
Na1 Na1 3_455 3.5780(10)
Na1 Na1 1_565 4.1680(10)
Na1 Na1 1_545 4.1680(10)

loop_
_geom_hbond_atom_site_label_D
_geom_hbond_atom_site_label_H
_geom_hbond_atom_site_label_A
_geom_hbond_site_symmetry_A
_geom_hbond_distance_DH
_geom_hbond_distance_HA
_geom_hbond_distance_DA
_geom_hbond_angle_DHA
O2 H2A O1 3_454 0.88(5) 1.80(5) 2.675(8) 175(9)
O2 H2A N3 3_454 0.88(5) 2.61(6) 3.434(9) 156(8)
O2 H2B O1 3_464 0.89(5) 1.91(6) 2.770(8) 164(9)

loop_
_geom_torsion_atom_site_label_1
_geom_torsion_atom_site_label_2
_geom_torsion_atom_site_label_3
_geom_torsion_atom_site_label_4
_geom_torsion_site_symmetry_1
_geom_torsion_site_symmetry_4
_geom_torsion
N3 C4 C5 S1 . . 0.3(14)
C6 C4 C5 S1 . . -174.8(8)
C5 C4 C6 C11 . . 133.0(12)
N3 C4 C6 C11 . . -41.7(13)
C5 C4 C6 C7 . . -45.0(15)
N3 C4 C6 C7 . . 140.3(10)
C11 C6 C7 C8 . . -3.5(15)
C4 C6 C7 C8 . . 174.5(9)
C6 C7 C8 C9 . . 4.0(16)
C7 C8 C9 C10 . . -3.7(16)
C7 C8 C9 Cl1 . . 178.3(8)
C8 C9 C10 C11 . . 2.7(15)
Cl1 C9 C10 C11 . . -179.2(7)
C7 C6 C11 C10 . . 2.7(14)
C4 C6 C11 C10 . . -175.2(8)
C9 C10 C11 C6 . . -2.2(14)
S2 C2 N3 O1 . . 3.1(13)
S1 C2 N3 O1 . . -176.2(7)
S2 C2 N3 C4 . . -177.0(7)
S1 C2 N3 C4 . . 3.7(10)
C5 C4 N3 O1 . . 177.3(9)
C6 C4 N3 O1 . . -7.4(14)
C5 C4 N3 C2 . . -2.7(13)
C6 C4 N3 C2 . . 172.7(8)
C4 C5 S1 C2 . . 1.5(10)
N3 C2 S1 C5 . . -2.9(8)
S2 C2 S1 C5 . . 177.7(6)
N3 C2 S2 Na1 . 3_444 -135.5(7)
S1 C2 S2 Na1 . 3_444 43.7(6)
N3 C2 S2 Na1 . 1_545 -46.0(9)
S1 C2 S2 Na1 . 1_545 133.2(4)
N3 C2 S2 Na1 . 3_454 129.8(8)
S1 C2 S2 Na1 . 3_454 -51.0(6)
N3 C2 S2 Na1 . . 54.1(8)
S1 C2 S2 Na1 . . -126.7(5)
Na1 O2 Na1 O2 3_454 3_455 47.1(12)
Na1 O2 Na1 S2 3_454 3_465 137.05(17)
Na1 O2 Na1 S2 3_454 1_565 50.6(2)
Na1 O2 Na1 S2 3_454 3_455 -126.10(17)
Na1 O2 Na1 S2 3_454 . -39.9(2)
Na1 O2 Na1 Na1 3_454 3_455 175.14(18)
Na1 O2 Na1 Na1 3_454 1_565 96.6(2)
Na1 O2 Na1 Na1 3_454 1_545 -83.4(2)
C2 S2 Na1 O2 . . 129.3(3)
Na1 S2 Na1 O2 3_444 . -38.8(3)
Na1 S2 Na1 O2 1_545 . -105.24(18)
Na1 S2 Na1 O2 3_454 . 32.28(18)
C2 S2 Na1 O2 . 3_455 -32.8(3)
Na1 S2 Na1 O2 3_444 3_455 159.16(19)
Na1 S2 Na1 O2 1_545 3_455 92.68(18)
Na1 S2 Na1 O2 3_454 3_455 -129.80(19)
C2 S2 Na1 S2 . 3_465 -34.2(10)
Na1 S2 Na1 S2 3_444 3_465 157.7(7)
Na1 S2 Na1 S2 1_545 3_465 91.2(9)
Na1 S2 Na1 S2 3_454 3_465 -131.3(9)
C2 S2 Na1 S2 . 1_565 54.6(3)
Na1 S2 Na1 S2 3_444 1_565 -113.52(17)
Na1 S2 Na1 S2 1_545 1_565 180.0
Na1 S2 Na1 S2 3_454 1_565 -42.48(9)
C2 S2 Na1 S2 . 3_455 -115.1(3)
Na1 S2 Na1 S2 3_444 3_455 76.8(2)
Na1 S2 Na1 S2 1_545 3_455 10.34(13)
Na1 S2 Na1 S2 3_454 3_455 147.86(14)
C2 S2 Na1 Na1 . 3_454 97.1(3)
Na1 S2 Na1 Na1 3_444 3_454 -71.04(19)
Na1 S2 Na1 Na1 1_545 3_454 -137.52(9)
C2 S2 Na1 Na1 . 3_455 -68.2(3)
Na1 S2 Na1 Na1 3_444 3_455 123.7(2)
Na1 S2 Na1 Na1 1_545 3_455 57.21(18)
Na1 S2 Na1 Na1 3_454 3_455 -165.27(19)
C2 S2 Na1 Na1 . 1_565 54.6(3)
Na1 S2 Na1 Na1 3_444 1_565 -113.52(17)
Na1 S2 Na1 Na1 1_545 1_565 180.0
Na1 S2 Na1 Na1 3_454 1_565 -42.48(9)
C2 S2 Na1 Na1 . 1_545 -125.4(3)
Na1 S2 Na1 Na1 3_444 1_545 66.48(17)
Na1 S2 Na1 Na1 3_454 1_545 137.52(9)
